data_2216751
loop_
_publ_author_name
'Feng Zhi'

_publ_section_title
;
 6-Chloro-<i>N</i>'-[4-(dimethylamino)benzylidene]nicotinohydrazide
 monohydrate
;
_journal_coeditor_code SG2197
_journal_issue 12
_journal_name_full 'Acta Crystallographica Section E'
_journal_page_first o4722
_journal_page_last o4722
_journal_paper_doi 10.1107/S160053680705800X
_journal_volume 63
_journal_year 2007
_chemical_formula_iupac 'C15 H15 Cl N4 O, H2 O'
_chemical_formula_moiety 'C15 H15 Cl N4 O, H2 O'
_chemical_formula_sum 'C15 H17 Cl N4 O2'
_chemical_formula_weight 320.78
_chemical_name_systematic
;
6-Chloro-N'-[4-(dimethylamino)benzylidene]nicotinohydrazide monohydrate
;
_space_group_IT_number 14
_symmetry_cell_setting monoclinic
_symmetry_space_group_name_Hall '-P 2ybc'
_symmetry_space_group_name_H-M 'P 1 21/c 1'
_atom_sites_solution_hydrogens geom
_atom_sites_solution_primary direct
_atom_sites_solution_secondary difmap
_audit_creation_method SHELXL-97
_cell_angle_alpha 90.00
_cell_angle_beta 107.92(3)
_cell_angle_gamma 90.00
_cell_formula_units_Z 4
_cell_length_a 18.422(4)
_cell_length_b 7.3390(15)
_cell_length_c 11.797(2)
_cell_measurement_reflns_used 1507
_cell_measurement_temperature 298(2)
_cell_measurement_theta_max 24.0
_cell_measurement_theta_min 2.3
_cell_volume 1517.6(6)
_computing_cell_refinement 'SAINT (Bruker, 2002)'
_computing_data_collection 'SMART (Bruker, 2002)'
_computing_data_reduction 'SAINT (Bruker, 2002)'
_computing_molecular_graphics 'SHELXTL (Sheldrick, 1997b)'
_computing_publication_material 'SHELXL97 (Sheldrick, 1997a)'
_computing_structure_refinement 'SHELXL97 (Sheldrick, 1997a)'
_computing_structure_solution 'SHELXS97 (Sheldrick, 1997a)'
_diffrn_ambient_temperature 298(2)
_diffrn_measured_fraction_theta_full 0.989
_diffrn_measured_fraction_theta_max 0.989
_diffrn_measurement_device_type 'Bruker SMART CCD area-detector'
_diffrn_measurement_method '\w scan'
_diffrn_radiation_monochromator graphite
_diffrn_radiation_source 'fine-focus sealed tube'
_diffrn_radiation_type MoK\a
_diffrn_radiation_wavelength 0.71073
_diffrn_reflns_av_R_equivalents 0.0462
_diffrn_reflns_av_sigmaI/netI 0.0557
_diffrn_reflns_limit_h_max 23
_diffrn_reflns_limit_h_min -23
_diffrn_reflns_limit_k_max 9
_diffrn_reflns_limit_k_min -9
_diffrn_reflns_limit_l_max 15
_diffrn_reflns_limit_l_min -15
_diffrn_reflns_number 11439
_diffrn_reflns_theta_full 27.49
_diffrn_reflns_theta_max 27.49
_diffrn_reflns_theta_min 1.16
_exptl_absorpt_coefficient_mu 0.265
_exptl_absorpt_correction_T_max 0.9440
_exptl_absorpt_correction_T_min 0.9416
_exptl_absorpt_correction_type multi-scan
_exptl_absorpt_process_details '(SADABS; Sheldrick, 1996)'
_exptl_crystal_colour yellow
_exptl_crystal_density_diffrn 1.404
_exptl_crystal_density_method 'not measured'
_exptl_crystal_description block
_exptl_crystal_F_000 672
_exptl_crystal_size_max 0.23
_exptl_crystal_size_mid 0.22
_exptl_crystal_size_min 0.22
_refine_diff_density_max 0.224
_refine_diff_density_min -0.289
_refine_ls_extinction_method none
_refine_ls_goodness_of_fit_ref 1.037
_refine_ls_hydrogen_treatment mixed
_refine_ls_matrix_type full
_refine_ls_number_parameters 210
_refine_ls_number_reflns 3445
_refine_ls_number_restraints 4
_refine_ls_restrained_S_all 1.037
_refine_ls_R_factor_all 0.0959
_refine_ls_R_factor_gt 0.0585
_refine_ls_shift/su_max <0.001
_refine_ls_shift/su_mean <0.001
_refine_ls_structure_factor_coef Fsqd
_refine_ls_weighting_details 'calc w=1/[\s^2^(Fo^2^)+(0.0635P)^2^+0.2814P] where P=(Fo^2^+2Fc^2^)/3'
_refine_ls_weighting_scheme calc
_refine_ls_wR_factor_gt 0.1381
_refine_ls_wR_factor_ref 0.1546
_reflns_number_gt 2214
_reflns_number_total 3445
_reflns_threshold_expression 'I > 2\s(I)'
_cod_data_source_file sg2197.cif
_cod_data_source_block I
_cod_original_cell_volume 1517.6(5)
_cod_original_sg_symbol_H-M P21/c
_cod_database_code 2216751
_cod_database_fobs_code 2216751

loop_
_symmetry_equiv_pos_as_xyz
'x, y, z'
'-x, y+1/2, -z+1/2'
'-x, -y, -z'
'x, -y-1/2, z-1/2'

loop_
_atom_site_type_symbol
_atom_site_label
_atom_site_fract_x
_atom_site_fract_y
_atom_site_fract_z
_atom_site_U_iso_or_equiv
_atom_site_adp_type
_atom_site_calc_flag
_atom_site_refinement_flags
_atom_site_occupancy
Cl Cl1 1.41748(4) 0.60270(12) 1.02080(8) 0.0788(3) Uani d . 1
O O1 1.11240(9) 0.6324(3) 1.20002(14) 0.0513(5) Uani d . 1
O O2 0.02124(10) 0.5647(3) 0.77271(15) 0.0544(5) Uani d D 1
N N1 0.62665(12) 0.9079(3) 0.9291(2) 0.0587(6) Uani d . 1
N N2 0.98581(10) 0.7481(3) 1.03019(16) 0.0389(5) Uani d . 1
N N3 1.05463(10) 0.7141(3) 1.00841(16) 0.0386(5) Uani d D 1
N N4 1.32175(13) 0.5662(3) 1.1454(2) 0.0615(6) Uani d . 1
C C1 0.70174(13) 0.8874(3) 0.9330(2) 0.0413(6) Uani d . 1
C C2 0.72558(13) 0.9210(3) 0.8331(2) 0.0439(6) Uani d . 1
H H2 0.6904 0.9610 0.7627 0.053 Uiso calc R 1
C C3 0.80053(13) 0.8957(3) 0.8379(2) 0.0423(6) Uani d . 1
H H3 0.8149 0.9200 0.7705 0.051 Uiso calc R 1
C C4 0.85538(12) 0.8347(3) 0.94081(19) 0.0365(5) Uani d . 1
C C5 0.83183(13) 0.8043(3) 1.04081(19) 0.0394(6) Uani d . 1
H H5 0.8672 0.7648 1.1112 0.047 Uiso calc R 1
C C6 0.75736(13) 0.8315(3) 1.0374(2) 0.0448(6) Uani d . 1
H H6 0.7436 0.8124 1.1061 0.054 Uiso calc R 1
C C7 0.56829(16) 0.9391(5) 0.8170(3) 0.0850(11) Uani d . 1
H H7A 0.5756 1.0568 0.7868 0.128 Uiso calc R 1
H H7B 0.5190 0.9343 0.8287 0.128 Uiso calc R 1
H H7C 0.5714 0.8469 0.7610 0.128 Uiso calc R 1
C C8 0.60392(15) 0.8896(4) 1.0351(3) 0.0674(9) Uani d . 1
H H8A 0.6205 0.7737 1.0716 0.101 Uiso calc R 1
H H8B 0.5494 0.8978 1.0144 0.101 Uiso calc R 1
H H8C 0.6267 0.9853 1.0900 0.101 Uiso calc R 1
C C9 0.93207(12) 0.7991(3) 0.93799(19) 0.0373(5) Uani d . 1
H H9 0.9428 0.8139 0.8665 0.045 Uiso calc R 1
C C10 1.11496(13) 0.6599(3) 1.09861(19) 0.0368(5) Uani d . 1
C C11 1.18830(12) 0.6416(3) 1.06983(19) 0.0349(5) Uani d . 1
C C12 1.25144(14) 0.5798(3) 1.1585(2) 0.0480(6) Uani d . 1
H H12 1.2454 0.5458 1.2310 0.058 Uiso calc R 1
C C13 1.32678(14) 0.6166(3) 1.0393(2) 0.0466(6) Uani d . 1
C C14 1.26868(13) 0.6766(3) 0.9465(2) 0.0417(6) Uani d . 1
H H14 1.2760 0.7070 0.8743 0.050 Uiso calc R 1
C C15 1.19900(13) 0.6908(3) 0.9626(2) 0.0442(6) Uani d . 1
H H15 1.1579 0.7342 0.9010 0.053 Uiso calc R 1
H H2A 0.0116(15) 0.622(4) 0.7072(16) 0.080 Uiso d D 1
H H3A 1.0529(16) 0.689(4) 0.9332(12) 0.080 Uiso d D 1
H H2B -0.0190(10) 0.508(4) 0.772(2) 0.080 Uiso d D 1

loop_
_atom_site_aniso_label
_atom_site_aniso_U_11
_atom_site_aniso_U_22
_atom_site_aniso_U_33
_atom_site_aniso_U_12
_atom_site_aniso_U_13
_atom_site_aniso_U_23
Cl1 0.0456(4) 0.0869(6) 0.1114(7) 0.0044(4) 0.0351(4) -0.0091(5)
O1 0.0487(10) 0.0743(13) 0.0327(9) 0.0007(9) 0.0151(8) 0.0016(8)
O2 0.0577(12) 0.0678(14) 0.0418(10) -0.0083(9) 0.0213(9) 0.0025(9)
N1 0.0388(12) 0.0818(18) 0.0530(14) 0.0044(11) 0.0106(11) -0.0059(12)
N2 0.0387(10) 0.0424(12) 0.0390(10) -0.0011(9) 0.0169(9) -0.0021(9)
N3 0.0365(10) 0.0489(12) 0.0323(10) 0.0006(9) 0.0132(9) -0.0023(9)
N4 0.0505(14) 0.0716(17) 0.0591(15) 0.0073(12) 0.0121(12) 0.0024(13)
C1 0.0377(12) 0.0415(14) 0.0447(14) -0.0013(11) 0.0125(11) -0.0072(11)
C2 0.0398(13) 0.0474(15) 0.0390(13) 0.0032(11) 0.0039(11) 0.0001(11)
C3 0.0478(14) 0.0443(15) 0.0355(13) 0.0008(11) 0.0139(11) 0.0014(11)
C4 0.0369(12) 0.0358(13) 0.0368(12) -0.0031(10) 0.0115(10) -0.0003(10)
C5 0.0405(13) 0.0435(15) 0.0335(12) 0.0010(11) 0.0105(10) 0.0010(10)
C6 0.0457(14) 0.0552(16) 0.0379(13) 0.0029(12) 0.0192(11) 0.0003(12)
C7 0.0423(16) 0.134(3) 0.069(2) 0.0129(18) 0.0032(15) -0.015(2)
C8 0.0472(16) 0.089(2) 0.074(2) 0.0065(15) 0.0307(15) 0.0002(17)
C9 0.0425(13) 0.0378(14) 0.0337(12) -0.0016(11) 0.0148(10) 0.0005(10)
C10 0.0410(13) 0.0378(14) 0.0330(12) -0.0036(10) 0.0134(10) -0.0044(10)
C11 0.0374(12) 0.0315(13) 0.0340(12) -0.0028(9) 0.0084(10) -0.0026(10)
C12 0.0472(15) 0.0575(17) 0.0383(13) 0.0057(12) 0.0119(12) 0.0058(12)
C13 0.0411(13) 0.0458(16) 0.0564(16) 0.0008(11) 0.0203(12) -0.0066(12)
C14 0.0400(13) 0.0502(15) 0.0385(12) -0.0003(11) 0.0172(11) 0.0017(11)
C15 0.0447(13) 0.0502(16) 0.0359(12) 0.0002(12) 0.0100(11) 0.0043(11)

loop_
_atom_type_symbol
_atom_type_description
_atom_type_scat_dispersion_real
_atom_type_scat_dispersion_imag
_atom_type_scat_source
C C 0.0033 0.0016 'International Tables Vol C Tables 4.2.6.8 and 6.1.1.4'
H H 0.0000 0.0000 'International Tables Vol C Tables 4.2.6.8 and 6.1.1.4'
N N 0.0061 0.0033 'International Tables Vol C Tables 4.2.6.8 and 6.1.1.4'
O O 0.0106 0.0060 'International Tables Vol C Tables 4.2.6.8 and 6.1.1.4'
Cl Cl 0.1484 0.1585 'International Tables Vol C Tables 4.2.6.8 and 6.1.1.4'

loop_
_geom_angle_atom_site_label_1
_geom_angle_atom_site_label_2
_geom_angle_atom_site_label_3
_geom_angle
H2A O2 H2B 107(2)
C1 N1 C7 120.3(2)
C1 N1 C8 121.1(2)
C7 N1 C8 118.4(2)
C9 N2 N3 113.94(18)
C10 N3 N2 119.10(17)
C10 N3 H3A 119.5(19)
N2 N3 H3A 117.6(19)
C13 N4 C12 115.5(2)
N1 C1 C6 121.1(2)
N1 C1 C2 121.6(2)
C6 C1 C2 117.3(2)
C3 C2 C1 120.8(2)
C3 C2 H2 119.6
C1 C2 H2 119.6
C2 C3 C4 121.9(2)
C2 C3 H3 119.1
C4 C3 H3 119.1
C3 C4 C5 117.2(2)
C3 C4 C9 119.3(2)
C5 C4 C9 123.4(2)
C6 C5 C4 121.3(2)
C6 C5 H5 119.3
C4 C5 H5 119.3
C5 C6 C1 121.4(2)
C5 C6 H6 119.3
C1 C6 H6 119.3
N1 C7 H7A 109.5
N1 C7 H7B 109.5
H7A C7 H7B 109.5
N1 C7 H7C 109.5
H7A C7 H7C 109.5
H7B C7 H7C 109.5
N1 C8 H8A 109.5
N1 C8 H8B 109.5
H8A C8 H8B 109.5
N1 C8 H8C 109.5
H8A C8 H8C 109.5
H8B C8 H8C 109.5
N2 C9 C4 122.6(2)
N2 C9 H9 118.7
C4 C9 H9 118.7
O1 C10 N3 123.4(2)
O1 C10 C11 120.9(2)
N3 C10 C11 115.60(18)
C12 C11 C15 117.0(2)
C12 C11 C10 117.8(2)
C15 C11 C10 125.1(2)
N4 C12 C11 123.4(2)
N4 C12 H12 118.3
C11 C12 H12 118.3
N4 C13 C14 125.8(2)
N4 C13 Cl1 116.4(2)
C14 C13 Cl1 117.8(2)
C13 C14 C15 117.4(2)
C13 C14 H14 121.3
C15 C14 H14 121.3
C14 C15 C11 120.9(2)
C14 C15 H15 119.5
C11 C15 H15 119.5

loop_
_geom_bond_atom_site_label_1
_geom_bond_atom_site_label_2
_geom_bond_distance
Cl1 C13 1.753(2)
O1 C10 1.228(2)
O2 H2A 0.851(10)
O2 H2B 0.847(10)
N1 C1 1.378(3)
N1 C7 1.443(4)
N1 C8 1.443(4)
N2 C9 1.281(3)
N2 N3 1.391(2)
N3 C10 1.341(3)
N3 H3A 0.897(10)
N4 C13 1.336(3)
N4 C12 1.354(3)
C1 C6 1.400(3)
C1 C2 1.400(3)
C2 C3 1.377(3)
C2 H2 0.9300
C3 C4 1.393(3)
C3 H3 0.9300
C4 C5 1.395(3)
C4 C9 1.447(3)
C5 C6 1.375(3)
C5 H5 0.9300
C6 H6 0.9300
C7 H7A 0.9600
C7 H7B 0.9600
C7 H7C 0.9600
C8 H8A 0.9600
C8 H8B 0.9600
C8 H8C 0.9600
C9 H9 0.9300
C10 C11 1.497(3)
C11 C12 1.380(3)
C11 C15 1.386(3)
C12 H12 0.9300
C13 C14 1.348(3)
C14 C15 1.359(3)
C14 H14 0.9300
C15 H15 0.9300

loop_
_geom_hbond_atom_site_label_D
_geom_hbond_atom_site_label_H
_geom_hbond_atom_site_label_A
_geom_hbond_site_symmetry_A
_geom_hbond_distance_DH
_geom_hbond_distance_HA
_geom_hbond_distance_DA
_geom_hbond_angle_DHA
N3 H3A O2 1_655 0.897(10) 2.020(14) 2.874(3) 159(3)
O2 H2B O1 3_667 0.847(10) 2.118(10) 2.957(2) 171(3)
O2 H2A N2 4_475 0.851(10) 2.209(10) 3.058(3) 176(3)
O2 H2A O1 4_475 0.851(10) 2.61(2) 3.064(3) 115(2)
C15 H15 O1 4_575 0.93 2.46 3.284(3) 148

loop_
_cod_related_entry_id
_cod_related_entry_database
_cod_related_entry_code
1 ChemSpider 21196272
